data_7218242
loop_
_publ_author_name
'Hiscock, Jennifer R.'
'Kirby, Isabelle L.'
'Herniman, Julie'
'John Langley, G.'
'Clark, Alistair J.'
'Gale, Philip A.'

_publ_section_title
;
 Supramolecular gels for the remediation of reactive organophosphorus
 compounds
;
_journal_issue 85
_journal_name_full 'RSC Adv.'
_journal_page_first 45517
_journal_paper_doi 10.1039/C4RA07712A
_journal_volume 4
_journal_year 2014
_chemical_absolute_configuration rmad
_chemical_compound_source 'Jennifer Hiscock'
_chemical_formula_moiety 'C18 H35 N2, Cl'
_chemical_formula_sum 'C18 H35 Cl N2'
_chemical_formula_weight 314.93
_chemical_name_common 'Compound 6'
_chemical_name_systematic
;
 ?
;
_space_group_IT_number 4
_symmetry_cell_setting monoclinic
_symmetry_space_group_name_Hall 'P 2yb'
_symmetry_space_group_name_H-M 'P 1 21 1'
_atom_sites_solution_hydrogens geom
_atom_sites_solution_primary direct
_atom_sites_solution_secondary difmap
_audit_creation_method SHELXL-97
_cell_angle_alpha 90.00
_cell_angle_beta 108.606(4)
_cell_angle_gamma 90.00
_cell_formula_units_Z 4
_cell_length_a 16.137(5)
_cell_length_b 7.876(2)
_cell_length_c 16.214(5)
_cell_measurement_reflns_used 5907
_cell_measurement_temperature 100(2)
_cell_measurement_theta_max 27.6
_cell_measurement_theta_min 3.0
_cell_volume 1953.0(10)
_computing_cell_refinement
;
CrystalClear-SM Expert 2.0 r7 (Rigaku, 2011)
;
_computing_data_collection
;
CrystalClear-SM Expert 2.0 r7 (Rigaku, 2011)
;
_computing_data_reduction
;
CrystalClear-SM Expert 2.0 r7 (Rigaku, 2011)
;
_computing_publication_material 'WINGX (Farrugia, 1998)'
_computing_structure_refinement 'SHELXL-97 (Sheldrick, 2008)'
_computing_structure_solution 'SHELXS-97 (Sheldrick, 1997)'
_diffrn_ambient_temperature 100(2)
_diffrn_detector 'CCD plate'
_diffrn_detector_area_resol_mean 28.5714
_diffrn_detector_type 'Rigaku HG Saturn724+ (2x2 bin mode)'
_diffrn_measured_fraction_theta_full 0.989
_diffrn_measured_fraction_theta_max 0.989
_diffrn_measurement_device 'four-circle \k diffractometer'
_diffrn_measurement_device_type 'Rigaku AFC12 (Right)'
_diffrn_measurement_method 'profile data from \w-scans'
_diffrn_measurement_specimen_support 'MiTeGen MicroMesh'
_diffrn_radiation_collimation 'Confocal mirrors, HF Varimax '
_diffrn_radiation_type MoK\a
_diffrn_radiation_wavelength 0.71073
_diffrn_reflns_av_R_equivalents 0.0273
_diffrn_reflns_av_sigmaI/netI 0.0444
_diffrn_reflns_limit_h_max 20
_diffrn_reflns_limit_h_min -20
_diffrn_reflns_limit_k_max 10
_diffrn_reflns_limit_k_min -9
_diffrn_reflns_limit_l_max 21
_diffrn_reflns_limit_l_min -19
_diffrn_reflns_number 17946
_diffrn_reflns_theta_full 27.57
_diffrn_reflns_theta_max 27.57
_diffrn_reflns_theta_min 2.91
_diffrn_source 'Rotating Anode'
_diffrn_source_current 55.0
_diffrn_source_power 2.475
_diffrn_source_voltage 45.0
_exptl_absorpt_coefficient_mu 0.194
_exptl_absorpt_correction_T_max 0.9904
_exptl_absorpt_correction_T_min 0.9623
_exptl_absorpt_correction_type multi-scan
_exptl_absorpt_process_details
;
Jacobson, R. (1998). REQAB. Private communication to the 
Rigaku Corporation, Tokyo, Japan.
;
_exptl_crystal_colour yellow
_exptl_crystal_density_diffrn 1.071
_exptl_crystal_density_method 'not measured'
_exptl_crystal_description column
_exptl_crystal_F_000 696
_exptl_crystal_size_max 0.20
_exptl_crystal_size_mid 0.07
_exptl_crystal_size_min 0.05
_refine_diff_density_max 0.351
_refine_diff_density_min -0.246
_refine_diff_density_rms 0.041
_refine_ls_abs_structure_details 'Flack H D (1983), Acta Cryst. A39, 876-881'
_refine_ls_abs_structure_Flack 0.06(5)
_refine_ls_extinction_method none
_refine_ls_goodness_of_fit_ref 1.096
_refine_ls_hydrogen_treatment constr
_refine_ls_matrix_type full
_refine_ls_number_parameters 381
_refine_ls_number_reflns 8458
_refine_ls_number_restraints 1
_refine_ls_restrained_S_all 1.096
_refine_ls_R_factor_all 0.0579
_refine_ls_R_factor_gt 0.0532
_refine_ls_shift/su_max 0.000
_refine_ls_shift/su_mean 0.000
_refine_ls_structure_factor_coef Fsqd
_refine_ls_weighting_details 'calc w=1/[\s^2^(Fo^2^)+(0.0457P)^2^+0.4111P] where P=(Fo^2^+2Fc^2^)/3'
_refine_ls_weighting_scheme calc
_refine_ls_wR_factor_gt 0.1150
_refine_ls_wR_factor_ref 0.1182
_reflns_number_gt 7852
_reflns_number_total 8458
_reflns_threshold_expression >2\s(I)
_cod_data_source_file c4ra07712a2.cif
_cod_data_source_block 2013jh0901a
_cod_original_sg_symbol_H-M P21
_cod_database_code 7218242

loop_
_symmetry_equiv_pos_as_xyz
'x, y, z'
'-x, y+1/2, -z'

loop_
_atom_site_label
_atom_site_type_symbol
_atom_site_fract_x
_atom_site_fract_y
_atom_site_fract_z
_atom_site_U_iso_or_equiv
_atom_site_adp_type
_atom_site_occupancy
_atom_site_symmetry_multiplicity
_atom_site_calc_flag
_atom_site_refinement_flags
C5 C 0.34812(16) 0.2806(3) 0.09405(15) 0.0320(5) Uani 1 1 d .
H5A H 0.3513 0.1583 0.1088 0.038 Uiso 1 1 calc R
H5B H 0.3247 0.2929 0.0300 0.038 Uiso 1 1 calc R
N4 N 0.45256(14) 0.1239(3) 0.37075(13) 0.0333(5) Uani 1 1 d .
H4 H 0.4301 0.2255 0.3556 0.040 Uiso 1 1 calc R
C22 C 0.69026(18) 0.0715(4) 0.37264(18) 0.0372(6) Uani 1 1 d .
H22A H 0.7180 0.1005 0.4348 0.045 Uiso 1 1 calc R
H22B H 0.7282 0.1161 0.3402 0.045 Uiso 1 1 calc R
N3 N 0.45587(14) -0.1524(3) 0.38771(13) 0.0340(5) Uani 1 1 d .
H3 H 0.4427 -0.2530 0.4036 0.041 Uiso 1 1 calc R
C13 C 0.92217(17) 0.5543(4) 0.45849(18) 0.0433(6) Uani 1 1 d .
H13A H 0.9711 0.5181 0.4381 0.052 Uiso 1 1 calc R
H13B H 0.9204 0.6799 0.4576 0.052 Uiso 1 1 calc R
N2 N 0.50990(14) 0.3083(2) 0.09861(13) 0.0307(5) Uani 1 1 d .
H2 H 0.5195 0.2043 0.0840 0.037 Uiso 1 1 calc R
C20 C 0.61877(16) -0.2054(3) 0.40021(15) 0.0328(5) Uani 1 1 d .
H20A H 0.6119 -0.3273 0.3847 0.039 Uiso 1 1 calc R
H20B H 0.6385 -0.1952 0.4644 0.039 Uiso 1 1 calc R
C15 C 1.02791(17) 0.5486(4) 0.61456(18) 0.0428(6) Uani 1 1 d .
H15A H 1.0750 0.5051 0.5933 0.051 Uiso 1 1 calc R
H15B H 1.0310 0.6742 0.6148 0.051 Uiso 1 1 calc R
C17 C 1.13252(17) 0.5369(4) 0.77119(18) 0.0473(7) Uani 1 1 d .
H17A H 1.1376 0.6622 0.7714 0.057 Uiso 1 1 calc R
H17B H 1.1792 0.4898 0.7505 0.057 Uiso 1 1 calc R
N1 N 0.52219(15) 0.5844(3) 0.11173(13) 0.0309(5) Uani 1 1 d .
H1 H 0.5486 0.6834 0.1242 0.037 Uiso 1 1 calc R
C11 C 0.81868(17) 0.5432(4) 0.30174(18) 0.0412(6) Uani 1 1 d .
H11A H 0.8152 0.6687 0.2994 0.049 Uiso 1 1 calc R
H11B H 0.8687 0.5089 0.2826 0.049 Uiso 1 1 calc R
C26 C 0.32190(16) -0.0034(4) 0.39581(15) 0.0401(6) Uani 1 1 d .
H26A H 0.3043 0.1172 0.3953 0.048 Uiso 1 1 calc R
H26B H 0.3265 -0.0505 0.4537 0.048 Uiso 1 1 calc R
C3 C 0.29147(18) 0.5690(4) 0.12781(19) 0.0393(6) Uani 1 1 d .
H3A H 0.2604 0.5987 0.0663 0.047 Uiso 1 1 calc R
H3B H 0.2590 0.6215 0.1638 0.047 Uiso 1 1 calc R
C4 C 0.28941(19) 0.3750(4) 0.13780(19) 0.0398(6) Uani 1 1 d .
H4A H 0.2285 0.3349 0.1120 0.048 Uiso 1 1 calc R
H4B H 0.3087 0.3464 0.2005 0.048 Uiso 1 1 calc R
C30 C 0.14148(15) -0.0478(4) 0.07560(15) 0.0368(5) Uani 1 1 d .
H30A H 0.1919 -0.0937 0.0605 0.044 Uiso 1 1 calc R
H30B H 0.1435 0.0776 0.0720 0.044 Uiso 1 1 calc R
C9 C 0.71667(17) 0.5291(3) 0.14452(17) 0.0391(6) Uani 1 1 d .
H9A H 0.7007 0.6508 0.1402 0.047 Uiso 1 1 calc R
H9B H 0.7706 0.5171 0.1284 0.047 Uiso 1 1 calc R
C23 C 0.60087(16) 0.1596(3) 0.33929(16) 0.0351(6) Uani 1 1 d .
H23A H 0.6067 0.2825 0.3529 0.042 Uiso 1 1 calc R
H23B H 0.5751 0.1455 0.2755 0.042 Uiso 1 1 calc R
C33 C -0.04007(16) -0.1125(4) -0.15004(16) 0.0379(6) Uani 1 1 d .
H33A H -0.0450 -0.2376 -0.1479 0.045 Uiso 1 1 calc R
H33B H -0.0883 -0.0629 -0.1325 0.045 Uiso 1 1 calc R
C24 C 0.54458(16) 0.0744(3) 0.38579(14) 0.0280(5) Uani 1 1 d .
H24 H 0.5760 0.0811 0.4498 0.034 Uiso 1 1 calc R
C8 C 0.64364(17) 0.4294(3) 0.08016(16) 0.0391(6) Uani 1 1 d .
H8A H 0.6360 0.4719 0.0207 0.047 Uiso 1 1 calc R
H8B H 0.6612 0.3086 0.0822 0.047 Uiso 1 1 calc R
C21 C 0.68505(19) -0.1228(4) 0.36320(17) 0.0382(6) Uani 1 1 d .
H21A H 0.6694 -0.1521 0.3007 0.046 Uiso 1 1 calc R
H21B H 0.7436 -0.1712 0.3931 0.046 Uiso 1 1 calc R
C32 C 0.04689(15) -0.0582(4) -0.08438(15) 0.0376(6) Uani 1 1 d .
H32A H 0.0952 -0.1083 -0.1015 0.045 Uiso 1 1 calc R
H32B H 0.0521 0.0669 -0.0864 0.045 Uiso 1 1 calc R
C31 C 0.05685(16) -0.1115(4) 0.00876(16) 0.0383(6) Uani 1 1 d .
H31A H 0.0554 -0.2370 0.0115 0.046 Uiso 1 1 calc R
H31B H 0.0064 -0.0675 0.0245 0.046 Uiso 1 1 calc R
C28 C 0.23568(14) -0.0323(4) 0.23482(14) 0.0342(5) Uani 1 1 d .
H28A H 0.2857 -0.0665 0.2156 0.041 Uiso 1 1 calc R
H28B H 0.2341 0.0933 0.2359 0.041 Uiso 1 1 calc R
C27 C 0.25020(17) -0.0994(3) 0.32660(16) 0.0379(6) Uani 1 1 d .
H27A H 0.2662 -0.2210 0.3287 0.045 Uiso 1 1 calc R
H27B H 0.1948 -0.0904 0.3403 0.045 Uiso 1 1 calc R
C1 C 0.43134(16) 0.5490(3) 0.10356(15) 0.0293(5) Uani 1 1 d .
H1A H 0.3965 0.5573 0.0405 0.035 Uiso 1 1 calc R
C29 C 0.15049(16) -0.0980(4) 0.16858(16) 0.0374(6) Uani 1 1 d .
H29A H 0.1489 -0.2234 0.1725 0.045 Uiso 1 1 calc R
H29B H 0.1001 -0.0524 0.1838 0.045 Uiso 1 1 calc R
C6 C 0.43683(16) 0.3613(3) 0.12879(15) 0.0286(5) Uani 1 1 d .
H6 H 0.4565 0.3534 0.1937 0.034 Uiso 1 1 calc R
C19 C 0.53250(17) -0.1123(3) 0.36072(15) 0.0313(5) Uani 1 1 d .
H19 H 0.5152 -0.1213 0.2959 0.038 Uiso 1 1 calc R
C35 C -0.13835(16) -0.1132(4) -0.30732(17) 0.0437(7) Uani 1 1 d .
H35A H -0.1860 -0.0648 -0.2885 0.052 Uiso 1 1 calc R
H35B H -0.1430 -0.2384 -0.3057 0.052 Uiso 1 1 calc R
C25 C 0.41001(15) -0.0112(3) 0.38403(13) 0.0327(5) Uani 1 1 d .
C2 C 0.38300(16) 0.6459(3) 0.15380(15) 0.0310(5) Uani 1 1 d .
H2A H 0.3801 0.7680 0.1387 0.037 Uiso 1 1 calc R
H2B H 0.4126 0.6336 0.2172 0.037 Uiso 1 1 calc R
C10 C 0.73547(15) 0.4711(4) 0.23857(16) 0.0376(5) Uani 1 1 d .
H10A H 0.6856 0.5043 0.2582 0.045 Uiso 1 1 calc R
H10B H 0.7393 0.3457 0.2405 0.045 Uiso 1 1 calc R
C12 C 0.83651(15) 0.4865(4) 0.39562(17) 0.0415(6) Uani 1 1 d .
H12A H 0.8378 0.3609 0.3977 0.050 Uiso 1 1 calc R
H12B H 0.7876 0.5246 0.4156 0.050 Uiso 1 1 calc R
C34 C -0.05156(15) -0.0598(3) -0.24320(15) 0.0375(6) Uani 1 1 d .
H34A H -0.0463 0.0652 -0.2454 0.045 Uiso 1 1 calc R
H34B H -0.0038 -0.1103 -0.2612 0.045 Uiso 1 1 calc R
C36 C -0.15167(18) -0.0585(5) -0.40061(17) 0.0510(7) Uani 1 1 d .
H36A H -0.1477 0.0655 -0.4031 0.076 Uiso 1 1 calc R
H36B H -0.2095 -0.0955 -0.4379 0.076 Uiso 1 1 calc R
H36C H -0.1065 -0.1101 -0.4210 0.076 Uiso 1 1 calc R
C7 C 0.55801(16) 0.4408(3) 0.09707(14) 0.0323(5) Uani 1 1 d .
C14 C 0.93984(15) 0.4936(4) 0.55155(17) 0.0431(6) Uani 1 1 d .
H14A H 0.9368 0.3680 0.5515 0.052 Uiso 1 1 calc R
H14B H 0.8929 0.5369 0.5731 0.052 Uiso 1 1 calc R
C16 C 1.04440(16) 0.4867(4) 0.70744(17) 0.0443(6) Uani 1 1 d .
H16A H 0.9978 0.5321 0.7288 0.053 Uiso 1 1 calc R
H16B H 1.0398 0.3613 0.7067 0.053 Uiso 1 1 calc R
C18 C 1.14745(19) 0.4766(5) 0.86396(19) 0.0585(8) Uani 1 1 d .
H18A H 1.1040 0.5287 0.8866 0.088 Uiso 1 1 calc R
H18B H 1.2063 0.5094 0.9006 0.088 Uiso 1 1 calc R
H18C H 1.1417 0.3527 0.8645 0.088 Uiso 1 1 calc R
Cl2 Cl 0.38079(4) 0.48442(7) 0.37811(3) 0.03469(15) Uani 1 1 d .
Cl1 Cl 0.59514(4) -0.04548(7) 0.12073(3) 0.03400(14) Uani 1 1 d .

loop_
_atom_site_aniso_label
_atom_site_aniso_U_11
_atom_site_aniso_U_22
_atom_site_aniso_U_33
_atom_site_aniso_U_23
_atom_site_aniso_U_13
_atom_site_aniso_U_12
C5 0.0392(14) 0.0212(12) 0.0361(12) -0.0050(9) 0.0125(10) -0.0003(10)
N4 0.0399(12) 0.0228(11) 0.0361(11) 0.0011(8) 0.0109(9) 0.0018(9)
C22 0.0381(15) 0.0325(15) 0.0398(13) 0.0063(11) 0.0108(12) 0.0010(11)
N3 0.0402(13) 0.0218(11) 0.0390(11) -0.0003(9) 0.0112(9) -0.0020(9)
C13 0.0390(14) 0.0329(15) 0.0654(17) -0.0066(13) 0.0273(13) -0.0007(11)
N2 0.0383(12) 0.0193(10) 0.0380(11) 0.0024(8) 0.0173(9) 0.0057(8)
C20 0.0410(14) 0.0249(13) 0.0308(12) 0.0017(9) 0.0092(10) 0.0029(10)
C15 0.0380(14) 0.0343(14) 0.0636(16) -0.0046(13) 0.0268(13) -0.0052(11)
C17 0.0381(15) 0.0429(16) 0.0658(17) -0.0022(14) 0.0236(13) -0.0009(12)
N1 0.0384(12) 0.0210(11) 0.0360(10) 0.0013(8) 0.0157(9) 0.0016(9)
C11 0.0375(14) 0.0303(14) 0.0660(17) -0.0029(12) 0.0311(13) 0.0015(11)
C26 0.0445(14) 0.0388(16) 0.0415(12) -0.0087(12) 0.0200(11) -0.0018(12)
C3 0.0378(15) 0.0326(15) 0.0491(15) -0.0080(12) 0.0163(12) 0.0041(12)
C4 0.0374(15) 0.0363(15) 0.0491(15) -0.0098(12) 0.0187(12) -0.0028(12)
C30 0.0328(12) 0.0329(14) 0.0465(12) -0.0039(12) 0.0150(10) -0.0003(12)
C9 0.0395(14) 0.0282(14) 0.0612(16) 0.0060(12) 0.0323(12) 0.0037(11)
C23 0.0446(15) 0.0290(14) 0.0335(12) 0.0023(10) 0.0148(11) 0.0031(11)
C33 0.0285(12) 0.0388(15) 0.0474(13) -0.0004(11) 0.0135(11) -0.0047(10)
C24 0.0320(13) 0.0236(13) 0.0241(10) -0.0011(9) 0.0030(9) 0.0014(10)
C8 0.0502(15) 0.0289(15) 0.0487(13) 0.0037(11) 0.0304(12) 0.0053(11)
C21 0.0414(16) 0.0387(16) 0.0354(13) 0.0029(11) 0.0134(11) 0.0114(12)
C32 0.0310(12) 0.0367(15) 0.0458(12) 0.0007(12) 0.0134(10) -0.0058(11)
C31 0.0308(13) 0.0351(14) 0.0496(14) -0.0019(11) 0.0138(11) -0.0031(11)
C28 0.0364(12) 0.0272(13) 0.0432(12) -0.0018(11) 0.0184(9) 0.0029(11)
C27 0.0387(14) 0.0319(14) 0.0485(14) -0.0021(11) 0.0217(12) 0.0008(11)
C1 0.0372(13) 0.0233(12) 0.0295(11) 0.0007(9) 0.0134(10) 0.0051(10)
C29 0.0301(13) 0.0350(14) 0.0487(14) -0.0022(11) 0.0151(11) 0.0022(10)
C6 0.0319(13) 0.0227(13) 0.0313(11) 0.0026(9) 0.0103(9) 0.0048(10)
C19 0.0368(14) 0.0245(12) 0.0294(11) -0.0029(9) 0.0062(10) 0.0009(10)
C35 0.0281(13) 0.0549(17) 0.0478(14) 0.0055(13) 0.0116(11) -0.0036(12)
C25 0.0392(12) 0.0276(14) 0.0303(10) -0.0058(10) 0.0095(9) 0.0019(11)
C2 0.0402(13) 0.0257(12) 0.0310(11) -0.0045(9) 0.0168(10) 0.0009(10)
C10 0.0351(12) 0.0265(13) 0.0575(14) 0.0053(12) 0.0238(10) 0.0045(12)
C12 0.0300(12) 0.0321(15) 0.0661(16) 0.0041(14) 0.0205(11) 0.0034(12)
C34 0.0311(12) 0.0334(15) 0.0492(13) 0.0018(12) 0.0144(10) -0.0041(11)
C36 0.0403(14) 0.063(2) 0.0478(14) 0.0032(15) 0.0120(12) -0.0012(15)
C7 0.0417(13) 0.0273(13) 0.0320(10) 0.0047(10) 0.0173(9) 0.0040(11)
C14 0.0325(12) 0.0333(15) 0.0682(16) 0.0015(13) 0.0225(12) -0.0004(11)
C16 0.0361(13) 0.0375(16) 0.0647(16) 0.0003(14) 0.0239(12) 0.0008(12)
C18 0.0492(16) 0.062(2) 0.0666(18) 0.0056(18) 0.0219(14) 0.0053(18)
Cl2 0.0483(3) 0.0236(3) 0.0334(3) 0.0007(2) 0.0147(2) -0.0004(3)
Cl1 0.0504(3) 0.0218(3) 0.0295(2) 0.0007(2) 0.0124(2) 0.0054(3)

loop_
_atom_type_symbol
_atom_type_description
_atom_type_scat_dispersion_real
_atom_type_scat_dispersion_imag
_atom_type_scat_source
C C 0.0033 0.0016 'International Tables Vol C Tables 4.2.6.8 and 6.1.1.4'
H H 0.0000 0.0000 'International Tables Vol C Tables 4.2.6.8 and 6.1.1.4'
N N 0.0061 0.0033 'International Tables Vol C Tables 4.2.6.8 and 6.1.1.4'
O O 0.0106 0.0060 'International Tables Vol C Tables 4.2.6.8 and 6.1.1.4'
P P 0.1023 0.0942 'International Tables Vol C Tables 4.2.6.8 and 6.1.1.4'
Cl Cl 0.1484 0.1585 'International Tables Vol C Tables 4.2.6.8 and 6.1.1.4'

loop_
_geom_angle_atom_site_label_1
_geom_angle_atom_site_label_2
_geom_angle_atom_site_label_3
_geom_angle
C6 C5 C4 106.0(2)
C6 C5 H5A 110.5
C4 C5 H5A 110.5
C6 C5 H5B 110.5
C4 C5 H5B 110.5
H5A C5 H5B 108.7
C25 N4 C24 107.9(2)
C25 N4 H4 126.0
C24 N4 H4 126.0
C23 C22 C21 113.5(3)
C23 C22 H22A 108.9
C21 C22 H22A 108.9
C23 C22 H22B 108.9
C21 C22 H22B 108.9
H22A C22 H22B 107.7
C25 N3 C19 108.4(2)
C25 N3 H3 125.8
C19 N3 H3 125.8
C14 C13 C12 113.3(2)
C14 C13 H13A 108.9
C12 C13 H13A 108.9
C14 C13 H13B 108.9
C12 C13 H13B 108.9
H13A C13 H13B 107.7
C7 N2 C6 108.9(2)
C7 N2 H2 125.6
C6 N2 H2 125.6
C19 C20 C21 106.9(2)
C19 C20 H20A 110.3
C21 C20 H20A 110.3
C19 C20 H20B 110.3
C21 C20 H20B 110.3
H20A C20 H20B 108.6
C16 C15 C14 113.8(2)
C16 C15 H15A 108.8
C14 C15 H15A 108.8
C16 C15 H15B 108.8
C14 C15 H15B 108.8
H15A C15 H15B 107.7
C16 C17 C18 114.2(2)
C16 C17 H17A 108.7
C18 C17 H17A 108.7
C16 C17 H17B 108.7
C18 C17 H17B 108.7
H17A C17 H17B 107.6
C7 N1 C1 107.7(2)
C7 N1 H1 126.1
C1 N1 H1 126.1
C10 C11 C12 114.2(2)
C10 C11 H11A 108.7
C12 C11 H11A 108.7
C10 C11 H11B 108.7
C12 C11 H11B 108.7
H11A C11 H11B 107.6
C25 C26 C27 114.4(2)
C25 C26 H26A 108.7
C27 C26 H26A 108.7
C25 C26 H26B 108.7
C27 C26 H26B 108.7
H26A C26 H26B 107.6
C2 C3 C4 114.6(3)
C2 C3 H3A 108.6
C4 C3 H3A 108.6
C2 C3 H3B 108.6
C4 C3 H3B 108.6
H3A C3 H3B 107.6
C3 C4 C5 113.2(3)
C3 C4 H4A 108.9
C5 C4 H4A 108.9
C3 C4 H4B 108.9
C5 C4 H4B 108.9
H4A C4 H4B 107.8
C29 C30 C31 113.4(2)
C29 C30 H30A 108.9
C31 C30 H30A 108.9
C29 C30 H30B 108.9
C31 C30 H30B 108.9
H30A C30 H30B 107.7
C8 C9 C10 113.3(2)
C8 C9 H9A 108.9
C10 C9 H9A 108.9
C8 C9 H9B 108.9
C10 C9 H9B 108.9
H9A C9 H9B 107.7
C24 C23 C22 105.7(2)
C24 C23 H23A 110.6
C22 C23 H23A 110.6
C24 C23 H23B 110.6
C22 C23 H23B 110.6
H23A C23 H23B 108.7
C34 C33 C32 114.2(2)
C34 C33 H33A 108.7
C32 C33 H33A 108.7
C34 C33 H33B 108.7
C32 C33 H33B 108.7
H33A C33 H33B 107.6
N4 C24 C23 122.2(2)
N4 C24 C19 100.1(2)
C23 C24 C19 110.0(2)
N4 C24 H24 107.9
C23 C24 H24 107.9
C19 C24 H24 107.9
C7 C8 C9 113.8(2)
C7 C8 H8A 108.8
C9 C8 H8A 108.8
C7 C8 H8B 108.8
C9 C8 H8B 108.8
H8A C8 H8B 107.7
C20 C21 C22 114.0(3)
C20 C21 H21A 108.7
C22 C21 H21A 108.7
C20 C21 H21B 108.7
C22 C21 H21B 108.7
H21A C21 H21B 107.6
C31 C32 C33 113.3(2)
C31 C32 H32A 108.9
C33 C32 H32A 108.9
C31 C32 H32B 108.9
C33 C32 H32B 108.9
H32A C32 H32B 107.7
C32 C31 C30 113.5(2)
C32 C31 H31A 108.9
C30 C31 H31A 108.9
C32 C31 H31B 108.9
C30 C31 H31B 108.9
H31A C31 H31B 107.7
C27 C28 C29 112.9(2)
C27 C28 H28A 109.0
C29 C28 H28A 109.0
C27 C28 H28B 109.0
C29 C28 H28B 109.0
H28A C28 H28B 107.8
C28 C27 C26 112.9(2)
C28 C27 H27A 109.0
C26 C27 H27A 109.0
C28 C27 H27B 109.0
C26 C27 H27B 109.0
H27A C27 H27B 107.8
N1 C1 C2 122.4(2)
N1 C1 C6 100.9(2)
C2 C1 C6 110.0(2)
N1 C1 H1A 107.6
C2 C1 H1A 107.6
C6 C1 H1A 107.6
C30 C29 C28 112.7(2)
C30 C29 H29A 109.1
C28 C29 H29A 109.1
C30 C29 H29B 109.1
C28 C29 H29B 109.1
H29A C29 H29B 107.8
N2 C6 C5 121.6(2)
N2 C6 C1 99.7(2)
C5 C6 C1 110.0(2)
N2 C6 H6 108.3
C5 C6 H6 108.3
C1 C6 H6 108.3
N3 C19 C24 100.2(2)
N3 C19 C20 120.9(2)
C24 C19 C20 109.3(2)
N3 C19 H19 108.6
C24 C19 H19 108.6
C20 C19 H19 108.6
C34 C35 C36 114.2(2)
C34 C35 H35A 108.7
C36 C35 H35A 108.7
C34 C35 H35B 108.7
C36 C35 H35B 108.7
H35A C35 H35B 107.6
N4 C25 N3 111.8(2)
N4 C25 C26 123.6(2)
N3 C25 C26 124.6(2)
C1 C2 C3 105.9(2)
C1 C2 H2A 110.6
C3 C2 H2A 110.6
C1 C2 H2B 110.6
C3 C2 H2B 110.6
H2A C2 H2B 108.7
C11 C10 C9 114.5(2)
C11 C10 H10A 108.6
C9 C10 H10A 108.6
C11 C10 H10B 108.6
C9 C10 H10B 108.6
H10A C10 H10B 107.6
C11 C12 C13 114.0(2)
C11 C12 H12A 108.8
C13 C12 H12A 108.8
C11 C12 H12B 108.8
C13 C12 H12B 108.8
H12A C12 H12B 107.6
C35 C34 C33 113.6(2)
C35 C34 H34A 108.9
C33 C34 H34A 108.9
C35 C34 H34B 108.9
C33 C34 H34B 108.9
H34A C34 H34B 107.7
C35 C36 H36A 109.5
C35 C36 H36B 109.5
H36A C36 H36B 109.5
C35 C36 H36C 109.5
H36A C36 H36C 109.5
H36B C36 H36C 109.5
N2 C7 N1 112.5(2)
N2 C7 C8 123.1(2)
N1 C7 C8 124.4(2)
C13 C14 C15 114.5(2)
C13 C14 H14A 108.6
C15 C14 H14A 108.6
C13 C14 H14B 108.6
C15 C14 H14B 108.6
H14A C14 H14B 107.6
C17 C16 C15 114.8(2)
C17 C16 H16A 108.6
C15 C16 H16A 108.6
C17 C16 H16B 108.6
C15 C16 H16B 108.6
H16A C16 H16B 107.5
C17 C18 H18A 109.5
C17 C18 H18B 109.5
H18A C18 H18B 109.5
C17 C18 H18C 109.5
H18A C18 H18C 109.5
H18B C18 H18C 109.5

loop_
_geom_bond_atom_site_label_1
_geom_bond_atom_site_label_2
_geom_bond_distance
C5 C6 1.502(3)
C5 C4 1.543(4)
C5 H5A 0.9900
C5 H5B 0.9900
N4 C25 1.321(3)
N4 C24 1.478(3)
N4 H4 0.8800
C22 C23 1.535(4)
C22 C21 1.538(4)
C22 H22A 0.9900
C22 H22B 0.9900
N3 C25 1.327(3)
N3 C19 1.472(3)
N3 H3 0.8800
C13 C14 1.521(4)
C13 C12 1.528(3)
C13 H13A 0.9900
C13 H13B 0.9900
N2 C7 1.306(3)
N2 C6 1.474(3)
N2 H2 0.8800
C20 C19 1.522(3)
C20 C21 1.529(4)
C20 H20A 0.9900
C20 H20B 0.9900
C15 C16 1.524(4)
C15 C14 1.525(3)
C15 H15A 0.9900
C15 H15B 0.9900
C17 C16 1.519(3)
C17 C18 1.522(4)
C17 H17A 0.9900
C17 H17B 0.9900
N1 C7 1.326(3)
N1 C1 1.456(3)
N1 H1 0.8800
C11 C10 1.515(3)
C11 C12 1.523(4)
C11 H11A 0.9900
C11 H11B 0.9900
C26 C25 1.495(3)
C26 C27 1.530(3)
C26 H26A 0.9900
C26 H26B 0.9900
C3 C2 1.526(4)
C3 C4 1.538(4)
C3 H3A 0.9900
C3 H3B 0.9900
C4 H4A 0.9900
C4 H4B 0.9900
C30 C29 1.520(3)
C30 C31 1.532(3)
C30 H30A 0.9900
C30 H30B 0.9900
C9 C8 1.519(4)
C9 C10 1.527(3)
C9 H9A 0.9900
C9 H9B 0.9900
C23 C24 1.510(3)
C23 H23A 0.9900
C23 H23B 0.9900
C33 C34 1.520(3)
C33 C32 1.527(3)
C33 H33A 0.9900
C33 H33B 0.9900
C24 C19 1.521(3)
C24 H24 1.0000
C8 C7 1.495(3)
C8 H8A 0.9900
C8 H8B 0.9900
C21 H21A 0.9900
C21 H21B 0.9900
C32 C31 1.526(3)
C32 H32A 0.9900
C32 H32B 0.9900
C31 H31A 0.9900
C31 H31B 0.9900
C28 C27 1.525(3)
C28 C29 1.539(3)
C28 H28A 0.9900
C28 H28B 0.9900
C27 H27A 0.9900
C27 H27B 0.9900
C1 C2 1.503(3)
C1 C6 1.529(3)
C1 H1A 1.0000
C29 H29A 0.9900
C29 H29B 0.9900
C6 H6 1.0000
C19 H19 1.0000
C35 C34 1.513(3)
C35 C36 1.521(4)
C35 H35A 0.9900
C35 H35B 0.9900
C2 H2A 0.9900
C2 H2B 0.9900
C10 H10A 0.9900
C10 H10B 0.9900
C12 H12A 0.9900
C12 H12B 0.9900
C34 H34A 0.9900
C34 H34B 0.9900
C36 H36A 0.9800
C36 H36B 0.9800
C36 H36C 0.9800
C14 H14A 0.9900
C14 H14B 0.9900
C16 H16A 0.9900
C16 H16B 0.9900
C18 H18A 0.9800
C18 H18B 0.9800
C18 H18C 0.9800

loop_
_geom_hbond_atom_site_label_D
_geom_hbond_atom_site_label_H
_geom_hbond_atom_site_label_A
_geom_hbond_distance_DH
_geom_hbond_distance_HA
_geom_hbond_distance_DA
_geom_hbond_angle_DHA
_geom_hbond_site_symmetry_A
N4 H4 Cl2 0.88 2.26 3.083(2) 155.5 .
N3 H3 Cl2 0.88 2.28 3.091(2) 153.9 1_545
N2 H2 Cl1 0.88 2.29 3.077(2) 148.7 .
N1 H1 Cl1 0.88 2.27 3.130(2) 165.2 1_565
